data_7135179
loop_
_publ_author_name
'Thakur, Deepika'
'Meena, Shivam A.'
'Sharma, Manvi'
'Nandy, Abhijit'
'Arora, Kirti'
'Banerjee, Shibdas'
'Verma, Akhilesh K.'

_publ_section_title
;
 Vinyl benzotriazole to indole: an iodine-mediated denitrogenative
 transannulation approach for the synthesis of indoles.
;
_journal_name_full 'Chemical communications (Cambridge, England)'
_journal_paper_doi 10.1039/d5cc05419b
_journal_year 2025
_chemical_formula_moiety 'C22 H19 N O3 S'
_chemical_formula_sum 'C22 H19 N O3 S'
_chemical_formula_weight 377.44
_space_group_crystal_system orthorhombic
_space_group_IT_number 29
_space_group_name_Hall 'P 2c -2ac'
_space_group_name_H-M_alt 'P c a 21'
_atom_sites_solution_hydrogens geom
_audit_creation_date 2024-12-04
_audit_creation_method
;
Olex2 1.5
(compiled 2023.03.06 svn.rbb2c1857 for OlexSys, GUI svn.r6748)
;
_audit_update_record
;
2025-05-22 deposited with the CCDC.	2025-11-17 downloaded from the CCDC.
;
_cell_angle_alpha 90
_cell_angle_beta 90
_cell_angle_gamma 90
_cell_formula_units_Z 8
_cell_length_a 15.1706(8)
_cell_length_b 11.7513(8)
_cell_length_c 21.1278(12)
_cell_measurement_reflns_used 7041
_cell_measurement_temperature 295.0(2)
_cell_measurement_theta_max 29.4850
_cell_measurement_theta_min 1.9560
_cell_volume 3766.5(4)
_computing_cell_refinement 'CrysAlisPro 1.171.43.106a (Rigaku OD, 2024)'
_computing_data_collection 'CrysAlisPro 1.171.43.106a (Rigaku OD, 2024)'
_computing_data_reduction 'CrysAlisPro 1.171.43.106a (Rigaku OD, 2024)'
_computing_molecular_graphics 'Olex2 1.5 (Dolomanov et al., 2009)'
_computing_publication_material 'Olex2 1.5 (Dolomanov et al., 2009)'
_computing_structure_refinement 'SHELXL 2016/4 (Sheldrick, 2015)'
_computing_structure_solution 'SHELXT 2018/2 (Sheldrick, 2018)'
_diffrn_ambient_environment air
_diffrn_ambient_temperature 295.0(2)
_diffrn_detector 'Hybrid Pixel Array Detector'
_diffrn_detector_area_resol_mean 10.0000
_diffrn_detector_type HyPix
_diffrn_measured_fraction_theta_full 0.999
_diffrn_measured_fraction_theta_max 0.999
_diffrn_measurement_details
;
List of Runs (angles in degrees, time in seconds):

  # Type    Start    End  Width  t~exp~   \w     \q     \k     \f   Frames
#--------------------------------------------------------------------------
  1  \w    -33.00   0.00   0.50    6.00    --   -5.54  98.00 163.00   66
  2  \w     -9.00  24.00   0.50    6.00    --   -5.54 -98.00  56.00   66
  3  \w    -78.00 -12.00   0.50    6.00    --   -5.54 -57.00 -30.00  132
  4  \w    -21.00  24.00   0.50    6.00    --   -5.54 -99.00-120.00   90
;
_diffrn_measurement_device 'four-circle diffractometer'
_diffrn_measurement_device_type 'XtaLAB Synergy, Single source at home/near, HyPix'
_diffrn_measurement_method '\w scans'
_diffrn_orient_matrix_type 'CrysAlisPro convention (1999,Acta A55,543-557)'
_diffrn_orient_matrix_UB_11 0.0095895000
_diffrn_orient_matrix_UB_12 -0.0431474000
_diffrn_orient_matrix_UB_13 0.0117694000
_diffrn_orient_matrix_UB_21 0.0241196000
_diffrn_orient_matrix_UB_22 -0.0123744000
_diffrn_orient_matrix_UB_23 -0.0294644000
_diffrn_orient_matrix_UB_31 0.0545097000
_diffrn_orient_matrix_UB_32 0.0130281000
_diffrn_orient_matrix_UB_33 0.0109728000
_diffrn_radiation_monochromator mirror
_diffrn_radiation_probe x-ray
_diffrn_radiation_type 'Mo K\a'
_diffrn_radiation_wavelength 0.71073
_diffrn_reflns_av_R_equivalents 0.0617
_diffrn_reflns_av_unetI/netI 0.0717
_diffrn_reflns_Laue_measured_fraction_full 0.999
_diffrn_reflns_Laue_measured_fraction_max 0.999
_diffrn_reflns_limit_h_max 18
_diffrn_reflns_limit_h_min -17
_diffrn_reflns_limit_k_max 11
_diffrn_reflns_limit_k_min -14
_diffrn_reflns_limit_l_max 26
_diffrn_reflns_limit_l_min -25
_diffrn_reflns_number 20539
_diffrn_reflns_point_group_measured_fraction_full 0.972
_diffrn_reflns_point_group_measured_fraction_max 0.962
_diffrn_reflns_theta_full 25.242
_diffrn_reflns_theta_max 26.365
_diffrn_reflns_theta_min 1.928
_diffrn_source 'micro-focus sealed X-ray tube'
_diffrn_source_type 'PhotonJet (Mo) X-ray Source'
_exptl_absorpt_coefficient_mu 0.194
_exptl_absorpt_correction_T_max 1.00000
_exptl_absorpt_correction_T_min 0.78988
_exptl_absorpt_correction_type multi-scan
_exptl_absorpt_process_details
;
CrysAlisPro 1.171.43.106a (Rigaku Oxford Diffraction, 2024)
Empirical absorption correction using spherical harmonics,
implemented in SCALE3 ABSPACK scaling algorithm.
;
_exptl_crystal_density_diffrn 1.331
_exptl_crystal_description block
_exptl_crystal_F_000 1584
_refine_diff_density_max 0.140
_refine_diff_density_min -0.223
_refine_diff_density_rms 0.036
_refine_ls_abs_structure_details
;
 Flack x determined using 1756 quotients [(I+)-(I-)]/[(I+)+(I-)]
 (Parsons, Flack and Wagner, Acta Cryst. B69 (2013) 249-259).
;
_refine_ls_abs_structure_Flack 0.01(7)
_refine_ls_extinction_coef 0.0011(4)
_refine_ls_extinction_expression Fc^*^=kFc[1+0.001xFc^2^\l^3^/sin(2\q)]^-1/4^
_refine_ls_extinction_method 'SHELXL-2016/4 (Sheldrick 2016)'
_refine_ls_goodness_of_fit_ref 1.010
_refine_ls_hydrogen_treatment constr
_refine_ls_matrix_type full
_refine_ls_number_parameters 492
_refine_ls_number_reflns 7412
_refine_ls_number_restraints 1
_refine_ls_restrained_S_all 1.010
_refine_ls_R_factor_all 0.0850
_refine_ls_R_factor_gt 0.0482
_refine_ls_shift/su_max 0.000
_refine_ls_shift/su_mean 0.000
_refine_ls_structure_factor_coef Fsqd
_refine_ls_weighting_details 'w=1/[\s^2^(Fo^2^)+(0.0508P)^2^] where P=(Fo^2^+2Fc^2^)/3'
_refine_ls_weighting_scheme calc
_refine_ls_wR_factor_gt 0.1076
_refine_ls_wR_factor_ref 0.1224
_reflns_Friedel_coverage 0.872
_reflns_Friedel_fraction_full 0.942
_reflns_Friedel_fraction_max 0.923
_reflns_number_gt 4876
_reflns_number_total 7412
_reflns_threshold_expression 'I > 2\s(I)'
_cod_data_source_file d5cc05419b2.cif
_cod_data_source_block dt-153_auto
_cod_database_code 7135179
_shelx_shelxl_version_number 2016/4
_chemical_oxdiff_formula 'C H N O'
_chemical_oxdiff_usercomment 04-12-2024
_shelx_space_group_comment
;
The symmetry employed for this shelxl refinement is uniquely defined
by the following loop, which should always be used as a source of
symmetry information in preference to the above space-group names.
They are only intended as comments.
;
_olex2_refinement_description
;
1. Fixed Uiso
 At 1.2 times of:
  All C(H) groups, All N(H) groups
 At 1.5 times of:
  All C(H,H,H) groups
2.a Aromatic/amide H refined with riding coordinates:
 N007(H007), N008(H008), C00D(H00D), C00K(H00K), C00M(H00M), C00P(H00P),
 C00Q(H00Q), C00R(H00R), C00U(H00U), C00V(H00V), C00X(H00X), C00Y(H00Y),
 C00Z(H00Z), C010(H010), C011(H011), C013(H013), C014(H014), C015(H015),
 C016(H016), C017(H017), C018(H018), C01A(H01A), C01B(H01J), C01D(H01E),
 C01E(H01K), C01F(H01F)
2.b Idealised Me refined as rotating group:
 C01C(H01B,H01C,H01D), C01G(H01G,H01H,H01I), C01H(H01L,H01M,H01N), C01I(H01O,
 H01P,H01Q)
;
_olex2_submission_special_instructions 'No special instructions were received'
_oxdiff_exptl_absorpt_empirical_details
;
Empirical correction (ABSPACK) includes:
- Absorption correction using spherical harmonics
- Frame scaling
;
_oxdiff_exptl_absorpt_empirical_full_max 1.304
_oxdiff_exptl_absorpt_empirical_full_min 0.740

loop_
_space_group_symop_operation_xyz
'x, y, z'
'-x, -y, z+1/2'
'x+1/2, -y, z'
'-x+1/2, y, z+1/2'

loop_
_atom_site_label
_atom_site_type_symbol
_atom_site_fract_x
_atom_site_fract_y
_atom_site_fract_z
_atom_site_U_iso_or_equiv
_atom_site_adp_type
_atom_site_occupancy
_atom_site_site_symmetry_order
_atom_site_calc_flag
_atom_site_refinement_flags_posn
_atom_site_refinement_flags_adp
_atom_site_refinement_flags_occupancy
_atom_site_disorder_assembly
_atom_site_disorder_group
S01 S 0.25830(7) -0.02487(11) 0.44956(6) 0.0537(3) Uani 1 1 d . . . . .
S02 S -0.20048(8) -0.47779(12) 0.54403(7) 0.0544(4) Uani 1 1 d . . . . .
O003 O 0.3239(2) -0.0392(3) 0.49843(18) 0.0684(11) Uani 1 1 d . . . . .
O004 O 0.0019(3) 0.3608(3) 0.28783(17) 0.0705(11) Uani 1 1 d . . . . .
O005 O 0.2619(2) 0.0737(3) 0.4098(2) 0.0755(12) Uani 1 1 d . . . . .
O006 O -0.2662(2) -0.4627(4) 0.49543(18) 0.0703(11) Uani 1 1 d . . . . .
N007 N 0.0113(2) -0.0282(4) 0.4981(2) 0.0517(11) Uani 1 1 d . . . . .
H007 H -0.043308 -0.010547 0.493244 0.062 Uiso 1 1 calc R U . . .
N008 N 0.0474(2) -0.4591(3) 0.4999(2) 0.0504(10) Uani 1 1 d . . . . .
H008 H 0.102463 -0.472815 0.505749 0.060 Uiso 1 1 calc R U . . .
O009 O -0.2042(2) -0.5781(4) 0.5824(2) 0.0801(12) Uani 1 1 d . . . . .
O00A O 0.0679(3) -0.8381(4) 0.71442(19) 0.0836(13) Uani 1 1 d . . . . .
C00B C -0.0772(3) -0.3856(4) 0.4602(2) 0.0453(12) Uani 1 1 d . . . . .
C00C C 0.0421(3) -0.1062(4) 0.5415(2) 0.0452(11) Uani 1 1 d . . . . .
C00D C 0.0787(4) -0.6559(5) 0.6730(3) 0.0618(14) Uani 1 1 d . . . . .
H00D H 0.117494 -0.638955 0.705749 0.074 Uiso 1 1 calc R U . . .
C00E C 0.0786(3) 0.0172(4) 0.4639(2) 0.0497(12) Uani 1 1 d . . . . .
C00F C -0.0982(3) -0.4655(4) 0.5088(2) 0.0469(12) Uani 1 1 d . . . . .
C00G C -0.2083(3) -0.3602(4) 0.5945(2) 0.0454(12) Uani 1 1 d . . . . .
C00H C -0.0199(3) -0.5104(4) 0.5326(2) 0.0478(11) Uani 1 1 d . . . . .
C00I C 0.1340(3) -0.1119(4) 0.5348(2) 0.0460(11) Uani 1 1 d . . . . .
C00J C 0.0002(3) -0.5964(4) 0.5805(2) 0.0494(12) Uani 1 1 d . . . . .
C00K C -0.1256(3) -0.3149(4) 0.4198(2) 0.0572(13) Uani 1 1 d . . . . .
H00K H -0.186798 -0.312689 0.422189 0.069 Uiso 1 1 calc R U . . .
C00L C 0.2650(3) -0.1456(4) 0.4001(2) 0.0491(12) Uani 1 1 d . . . . .
C00M C 0.0585(3) -0.5740(5) 0.6289(2) 0.0542(13) Uani 1 1 d . . . . .
H00M H 0.084472 -0.502485 0.631829 0.065 Uiso 1 1 calc R U . . .
C00N C 0.1566(3) -0.0326(4) 0.4853(2) 0.0480(12) Uani 1 1 d . . . . .
C00O C 0.0611(3) 0.1070(4) 0.4174(2) 0.0472(11) Uani 1 1 d . . . . .
C00P C -0.0035(3) -0.1688(5) 0.5861(3) 0.0598(14) Uani 1 1 d . . . . .
H00P H -0.064494 -0.163871 0.589805 0.072 Uiso 1 1 calc R U . . .
C00Q C -0.1771(4) -0.3693(6) 0.6560(2) 0.0655(15) Uani 1 1 d . . . . .
H00Q H -0.152957 -0.437334 0.670352 0.079 Uiso 1 1 calc R U . . .
C00R C 0.3010(3) -0.2459(5) 0.4209(3) 0.0575(13) Uani 1 1 d . . . . .
H00R H 0.321953 -0.251354 0.462134 0.069 Uiso 1 1 calc R U . . .
C00S C 0.0146(3) -0.3825(4) 0.4563(2) 0.0490(12) Uani 1 1 d . . . . .
C00T C 0.0422(4) -0.7625(5) 0.6692(2) 0.0604(14) Uani 1 1 d . . . . .
C00U C 0.1808(3) -0.1840(5) 0.5753(3) 0.0582(13) Uani 1 1 d . . . . .
H00U H 0.241795 -0.189244 0.572355 0.070 Uiso 1 1 calc R U . . .
C00V C 0.3066(4) -0.3385(5) 0.3814(3) 0.0624(14) Uani 1 1 d . . . . .
H00V H 0.331424 -0.405870 0.396106 0.075 Uiso 1 1 calc R U . . .
C00W C 0.0237(4) 0.2819(4) 0.3325(2) 0.0554(13) Uani 1 1 d . . . . .
C00X C -0.0813(4) -0.2489(5) 0.3767(3) 0.0657(15) Uani 1 1 d . . . . .
H00X H -0.113257 -0.202886 0.349239 0.079 Uiso 1 1 calc R U . . .
C00Y C 0.0597(3) -0.3142(5) 0.4139(3) 0.0574(13) Uani 1 1 d . . . . .
H00Y H 0.120948 -0.312168 0.413018 0.069 Uiso 1 1 calc R U . . .
C00Z C -0.2423(3) -0.2578(5) 0.5743(3) 0.0590(14) Uani 1 1 d . . . . .
H00Z H -0.262954 -0.250280 0.533085 0.071 Uiso 1 1 calc R U . . .
C010 C 0.0446(4) -0.2377(5) 0.6245(3) 0.0666(16) Uani 1 1 d . . . . .
H010 H 0.015767 -0.280467 0.655203 0.080 Uiso 1 1 calc R U . . .
C011 C 0.1363(4) -0.2462(5) 0.6190(3) 0.0653(15) Uani 1 1 d . . . . .
H011 H 0.167147 -0.295111 0.645623 0.078 Uiso 1 1 calc R U . . .
C012 C 0.2757(4) -0.3325(6) 0.3203(3) 0.0658(15) Uani 1 1 d . . . . .
C013 C 0.0949(4) 0.2146(5) 0.4243(3) 0.0745(17) Uani 1 1 d . . . . .
H013 H 0.131674 0.229197 0.458595 0.089 Uiso 1 1 calc R U . . .
C014 C -0.2458(4) -0.1660(5) 0.6153(3) 0.0712(16) Uani 1 1 d . . . . .
H014 H -0.268546 -0.097019 0.601181 0.085 Uiso 1 1 calc R U . . .
C015 C -0.1821(4) -0.2771(7) 0.6954(3) 0.083(2) Uani 1 1 d . . . . .
H015 H -0.161394 -0.284359 0.736635 0.099 Uiso 1 1 calc R U . . .
C016 C 0.0098(4) -0.2491(5) 0.3730(3) 0.0657(15) Uani 1 1 d . . . . .
H016 H 0.037774 -0.204782 0.342555 0.079 Uiso 1 1 calc R U . . .
C017 C 0.2382(4) -0.2317(6) 0.3002(3) 0.0736(17) Uani 1 1 d . . . . .
H017 H 0.216102 -0.226961 0.259272 0.088 Uiso 1 1 calc R U . . .
C018 C 0.2326(4) -0.1391(5) 0.3387(2) 0.0643(15) Uani 1 1 d . . . . .
H018 H 0.207282 -0.072045 0.324043 0.077 Uiso 1 1 calc R U . . .
C019 C -0.2160(4) -0.1756(7) 0.6768(3) 0.0773(19) Uani 1 1 d . . . . .
C01A C 0.0766(4) 0.3021(5) 0.3827(3) 0.0742(17) Uani 1 1 d . . . . .
H01A H 0.100487 0.374117 0.389091 0.089 Uiso 1 1 calc R U . . .
C01B C -0.0346(4) -0.7049(5) 0.5770(3) 0.0760(17) Uani 1 1 d . . . . .
H01J H -0.072952 -0.722449 0.544107 0.091 Uiso 1 1 calc R U . . .
C01C C 0.0253(5) 0.4755(5) 0.2995(3) 0.0824(19) Uani 1 1 d . . . . .
H01B H 0.008705 0.521500 0.263856 0.124 Uiso 1 1 calc R U . . .
H01C H 0.087854 0.480780 0.305841 0.124 Uiso 1 1 calc R U . . .
H01D H -0.004690 0.502160 0.336639 0.124 Uiso 1 1 calc R U . . .
C01D C -0.0127(4) 0.1758(5) 0.3248(3) 0.0696(16) Uani 1 1 d . . . . .
H01E H -0.050599 0.162350 0.291021 0.084 Uiso 1 1 calc R U . . .
C01E C -0.0145(5) -0.7871(6) 0.6202(3) 0.0834(19) Uani 1 1 d . . . . .
H01K H -0.038951 -0.859335 0.616587 0.100 Uiso 1 1 calc R U . . .
C01F C 0.0061(4) 0.0890(5) 0.3666(3) 0.0666(16) Uani 1 1 d . . . . .
H01F H -0.018768 0.017497 0.360446 0.080 Uiso 1 1 calc R U . . .
C01G C 0.2821(5) -0.4336(6) 0.2772(4) 0.095(2) Uani 1 1 d . . . . .
H01G H 0.341534 -0.440972 0.262166 0.142 Uiso 1 1 calc R U . . .
H01H H 0.243039 -0.423528 0.241927 0.142 Uiso 1 1 calc R U . . .
H01I H 0.265845 -0.501074 0.300040 0.142 Uiso 1 1 calc R U . . .
C01H C -0.2187(6) -0.0757(8) 0.7217(4) 0.132(4) Uani 1 1 d . . . . .
H01L H -0.159785 -0.056378 0.734311 0.198 Uiso 1 1 calc R U . . .
H01M H -0.252697 -0.095575 0.758382 0.198 Uiso 1 1 calc R U . . .
H01N H -0.245333 -0.011766 0.700896 0.198 Uiso 1 1 calc R U . . .
C01I C 0.0411(7) -0.9523(7) 0.7073(4) 0.133(4) Uani 1 1 d . . . . .
H01O H 0.057127 -0.978864 0.665929 0.200 Uiso 1 1 calc R U . . .
H01P H -0.021644 -0.957409 0.712448 0.200 Uiso 1 1 calc R U . . .
H01Q H 0.069608 -0.998362 0.738783 0.200 Uiso 1 1 calc R U . . .

loop_
_atom_site_aniso_label
_atom_site_aniso_U_11
_atom_site_aniso_U_22
_atom_site_aniso_U_33
_atom_site_aniso_U_23
_atom_site_aniso_U_13
_atom_site_aniso_U_12
S01 0.0320(6) 0.0571(8) 0.0722(8) 0.0011(7) 0.0073(6) -0.0069(5)
S02 0.0337(6) 0.0599(8) 0.0698(8) -0.0070(8) 0.0043(6) -0.0108(6)
O003 0.0272(16) 0.097(3) 0.081(2) -0.018(2) -0.0010(18) -0.0050(18)
O004 0.094(3) 0.059(3) 0.058(2) 0.0008(17) -0.0077(19) 0.012(2)
O005 0.061(2) 0.056(3) 0.109(3) 0.013(2) 0.026(2) -0.0106(19)
O006 0.0312(18) 0.105(3) 0.075(2) -0.028(2) -0.0030(18) -0.0064(19)
N007 0.027(2) 0.062(3) 0.066(3) 0.000(2) 0.0000(19) -0.0005(18)
N008 0.029(2) 0.056(3) 0.066(3) -0.003(2) 0.0012(18) -0.0010(18)
O009 0.064(2) 0.059(3) 0.117(3) 0.003(2) 0.024(2) -0.017(2)
O00A 0.109(3) 0.074(3) 0.067(2) 0.013(2) 0.001(2) 0.007(3)
C00B 0.032(2) 0.048(3) 0.055(3) -0.011(2) 0.002(2) 0.001(2)
C00C 0.033(2) 0.052(3) 0.051(3) -0.003(2) 0.002(2) 0.001(2)
C00D 0.060(3) 0.063(4) 0.062(3) -0.012(3) -0.007(3) 0.006(3)
C00E 0.033(2) 0.055(3) 0.060(3) -0.007(2) 0.000(2) -0.001(2)
C00F 0.030(2) 0.047(3) 0.064(3) -0.009(2) 0.001(2) -0.001(2)
C00G 0.031(2) 0.055(3) 0.050(3) 0.001(2) 0.0034(19) -0.004(2)
C00H 0.039(2) 0.049(3) 0.055(3) -0.008(2) -0.002(2) -0.003(2)
C00I 0.034(2) 0.049(3) 0.055(3) -0.003(2) 0.001(2) 0.001(2)
C00J 0.042(3) 0.050(3) 0.056(3) -0.004(2) 0.002(2) 0.002(2)
C00K 0.043(3) 0.061(4) 0.068(3) 0.000(3) 0.001(3) 0.009(2)
C00L 0.036(3) 0.058(3) 0.053(3) 0.009(2) 0.006(2) 0.000(2)
C00M 0.049(3) 0.048(3) 0.065(3) -0.013(3) -0.006(2) -0.001(2)
C00N 0.036(3) 0.048(3) 0.061(3) -0.002(2) 0.002(2) -0.002(2)
C00O 0.037(2) 0.052(3) 0.053(3) -0.002(2) -0.004(2) 0.003(2)
C00P 0.042(3) 0.063(4) 0.075(3) 0.002(3) 0.011(3) -0.003(3)
C00Q 0.054(3) 0.093(5) 0.050(3) 0.004(3) 0.001(3) 0.005(3)
C00R 0.049(3) 0.067(4) 0.057(3) 0.004(3) 0.003(2) 0.007(3)
C00S 0.041(3) 0.051(3) 0.055(3) -0.008(2) 0.001(2) 0.001(2)
C00T 0.067(3) 0.064(4) 0.050(3) 0.006(3) 0.007(3) 0.003(3)
C00U 0.040(3) 0.060(4) 0.075(3) 0.006(3) -0.001(3) 0.002(2)
C00V 0.058(3) 0.058(4) 0.071(4) 0.006(3) 0.011(3) 0.008(3)
C00W 0.055(3) 0.056(3) 0.055(3) -0.003(2) 0.002(2) 0.009(3)
C00X 0.064(4) 0.059(4) 0.074(4) 0.011(3) 0.006(3) 0.012(3)
C00Y 0.044(3) 0.052(3) 0.076(3) -0.001(3) 0.012(3) -0.005(2)
C00Z 0.048(3) 0.075(4) 0.053(3) -0.003(3) 0.000(2) 0.002(3)
C010 0.066(4) 0.064(4) 0.069(4) 0.005(3) 0.014(3) -0.007(3)
C011 0.066(4) 0.057(4) 0.074(3) 0.011(3) 0.003(3) 0.010(3)
C012 0.060(3) 0.072(4) 0.065(4) -0.002(3) 0.017(3) -0.009(3)
C013 0.080(4) 0.059(4) 0.084(4) 0.007(3) -0.040(3) -0.014(3)
C014 0.064(4) 0.067(4) 0.082(4) -0.004(3) 0.016(3) 0.004(3)
C015 0.062(4) 0.132(7) 0.054(3) -0.014(4) -0.008(3) -0.006(4)
C016 0.064(4) 0.057(4) 0.075(4) 0.010(3) 0.020(3) 0.003(3)
C017 0.075(4) 0.094(5) 0.052(3) 0.004(3) 0.001(3) -0.001(4)
C018 0.063(4) 0.069(4) 0.060(3) 0.016(3) -0.001(3) 0.002(3)
C019 0.057(3) 0.098(5) 0.077(4) -0.030(4) 0.012(3) -0.011(4)
C01A 0.087(4) 0.050(4) 0.086(4) 0.006(3) -0.030(4) -0.014(3)
C01B 0.082(4) 0.064(4) 0.082(4) 0.005(3) -0.031(3) -0.013(3)
C01C 0.095(5) 0.057(4) 0.096(4) 0.013(3) -0.004(4) 0.012(3)
C01D 0.094(4) 0.060(4) 0.055(3) -0.010(3) -0.024(3) 0.005(3)
C01E 0.086(5) 0.060(4) 0.104(5) 0.005(4) -0.013(4) -0.020(3)
C01F 0.084(4) 0.051(3) 0.064(3) -0.006(3) -0.014(3) -0.001(3)
C01G 0.097(5) 0.092(5) 0.096(5) -0.030(4) 0.021(4) -0.008(4)
C01H 0.101(6) 0.144(8) 0.150(8) -0.085(7) 0.020(5) -0.022(5)
C01I 0.186(10) 0.093(6) 0.121(6) 0.053(5) -0.013(6) -0.041(6)

loop_
_atom_type_symbol
_atom_type_description
_atom_type_scat_dispersion_real
_atom_type_scat_dispersion_imag
_atom_type_scat_source
C C 0.0033 0.0016 'International Tables Vol C Tables 4.2.6.8 and 6.1.1.4'
H H 0.0000 0.0000 'International Tables Vol C Tables 4.2.6.8 and 6.1.1.4'
N N 0.0061 0.0033 'International Tables Vol C Tables 4.2.6.8 and 6.1.1.4'
O O 0.0106 0.0060 'International Tables Vol C Tables 4.2.6.8 and 6.1.1.4'
S S 0.1246 0.1234 'International Tables Vol C Tables 4.2.6.8 and 6.1.1.4'

loop_
_geom_angle_atom_site_label_1
_geom_angle_atom_site_label_2
_geom_angle_atom_site_label_3
_geom_angle
_geom_angle_site_symmetry_1
_geom_angle_site_symmetry_3
_geom_angle_publ_flag
O003 S01 C00L 106.8(2) . . ?
O003 S01 C00N 107.3(2) . . ?
O005 S01 O003 119.2(3) . . ?
O005 S01 C00L 107.5(2) . . ?
O005 S01 C00N 109.6(2) . . ?
C00N S01 C00L 105.6(2) . . ?
O006 S02 C00F 107.7(2) . . ?
O006 S02 C00G 106.8(2) . . ?
O009 S02 O006 118.5(3) . . ?
O009 S02 C00F 110.4(2) . . ?
O009 S02 C00G 107.6(3) . . ?
C00F S02 C00G 105.0(2) . . ?
C00W O004 C01C 117.8(4) . . ?
C00C N007 H007 124.4 . . ?
C00E N007 H007 124.4 . . ?
C00E N007 C00C 111.1(4) . . ?
C00H N008 H008 124.6 . . ?
C00H N008 C00S 110.8(4) . . ?
C00S N008 H008 124.6 . . ?
C00T O00A C01I 117.7(5) . . ?
C00K C00B C00F 135.4(4) . . ?
C00S C00B C00F 106.4(4) . . ?
C00S C00B C00K 118.2(5) . . ?
N007 C00C C00I 107.6(4) . . ?
N007 C00C C00P 129.7(4) . . ?
C00P C00C C00I 122.7(5) . . ?
C00M C00D H00D 119.7 . . ?
C00T C00D H00D 119.7 . . ?
C00T C00D C00M 120.7(5) . . ?
N007 C00E C00N 107.4(4) . . ?
N007 C00E C00O 120.2(4) . . ?
C00N C00E C00O 132.3(5) . . ?
C00B C00F S02 124.5(4) . . ?
C00H C00F S02 125.3(4) . . ?
C00H C00F C00B 108.5(4) . . ?
C00Q C00G S02 119.2(4) . . ?
C00Z C00G S02 121.8(4) . . ?
C00Z C00G C00Q 119.0(5) . . ?
N008 C00H C00F 106.6(4) . . ?
N008 C00H C00J 119.8(4) . . ?
C00F C00H C00J 133.5(5) . . ?
C00C C00I C00N 106.1(4) . . ?
C00U C00I C00C 118.2(4) . . ?
C00U C00I C00N 135.7(4) . . ?
C00M C00J C00H 121.1(5) . . ?
C00M C00J C01B 117.4(5) . . ?
C01B C00J C00H 121.4(5) . . ?
C00B C00K H00K 120.6 . . ?
C00X C00K C00B 118.9(5) . . ?
C00X C00K H00K 120.6 . . ?
C00R C00L S01 121.7(4) . . ?
C00R C00L C018 119.1(5) . . ?
C018 C00L S01 119.2(4) . . ?
C00D C00M C00J 120.8(5) . . ?
C00D C00M H00M 119.6 . . ?
C00J C00M H00M 119.6 . . ?
C00E C00N S01 126.6(4) . . ?
C00E C00N C00I 107.8(4) . . ?
C00I C00N S01 124.4(4) . . ?
C013 C00O C00E 121.6(4) . . ?
C013 C00O C01F 116.9(5) . . ?
C01F C00O C00E 121.4(5) . . ?
C00C C00P H00P 121.4 . . ?
C010 C00P C00C 117.1(5) . . ?
C010 C00P H00P 121.4 . . ?
C00G C00Q H00Q 120.3 . . ?
C015 C00Q C00G 119.3(6) . . ?
C015 C00Q H00Q 120.3 . . ?
C00L C00R H00R 119.6 . . ?
C00L C00R C00V 120.7(5) . . ?
C00V C00R H00R 119.6 . . ?
N008 C00S C00B 107.6(4) . . ?
N008 C00S C00Y 129.3(4) . . ?
C00Y C00S C00B 123.1(5) . . ?
O00A C00T C00D 116.1(5) . . ?
O00A C00T C01E 124.7(6) . . ?
C00D C00T C01E 119.2(5) . . ?
C00I C00U H00U 120.3 . . ?
C011 C00U C00I 119.4(5) . . ?
C011 C00U H00U 120.3 . . ?
C00R C00V H00V 119.7 . . ?
C00R C00V C012 120.6(6) . . ?
C012 C00V H00V 119.7 . . ?
O004 C00W C01D 116.0(5) . . ?
C01A C00W O004 124.6(5) . . ?
C01A C00W C01D 119.4(5) . . ?
C00K C00X H00X 119.1 . . ?
C00K C00X C016 121.7(5) . . ?
C016 C00X H00X 119.1 . . ?
C00S C00Y H00Y 121.4 . . ?
C016 C00Y C00S 117.2(5) . . ?
C016 C00Y H00Y 121.4 . . ?
C00G C00Z H00Z 119.9 . . ?
C00G C00Z C014 120.1(5) . . ?
C014 C00Z H00Z 119.9 . . ?
C00P C010 H010 119.1 . . ?
C00P C010 C011 121.8(5) . . ?
C011 C010 H010 119.1 . . ?
C00U C011 C010 120.8(5) . . ?
C00U C011 H011 119.6 . . ?
C010 C011 H011 119.6 . . ?
C00V C012 C017 118.2(6) . . ?
C00V C012 C01G 120.4(6) . . ?
C017 C012 C01G 121.4(6) . . ?
C00O C013 H013 118.6 . . ?
C00O C013 C01A 122.9(5) . . ?
C01A C013 H013 118.6 . . ?
C00Z C014 H014 119.6 . . ?
C019 C014 C00Z 120.8(6) . . ?
C019 C014 H014 119.6 . . ?
C00Q C015 H015 118.6 . . ?
C019 C015 C00Q 122.8(6) . . ?
C019 C015 H015 118.6 . . ?
C00X C016 H016 119.6 . . ?
C00Y C016 C00X 120.9(5) . . ?
C00Y C016 H016 119.6 . . ?
C012 C017 H017 119.0 . . ?
C018 C017 C012 121.9(6) . . ?
C018 C017 H017 119.0 . . ?
C00L C018 H018 120.3 . . ?
C017 C018 C00L 119.4(5) . . ?
C017 C018 H018 120.3 . . ?
C014 C019 C01H 121.2(8) . . ?
C015 C019 C014 117.9(6) . . ?
C015 C019 C01H 120.8(7) . . ?
C00W C01A C013 119.2(5) . . ?
C00W C01A H01A 120.4 . . ?
C013 C01A H01A 120.4 . . ?
C00J C01B H01J 118.9 . . ?
C01E C01B C00J 122.2(6) . . ?
C01E C01B H01J 118.9 . . ?
O004 C01C H01B 109.5 . . ?
O004 C01C H01C 109.5 . . ?
O004 C01C H01D 109.5 . . ?
H01B C01C H01C 109.5 . . ?
H01B C01C H01D 109.5 . . ?
H01C C01C H01D 109.5 . . ?
C00W C01D H01E 119.6 . . ?
C00W C01D C01F 120.9(5) . . ?
C01F C01D H01E 119.6 . . ?
C00T C01E H01K 120.2 . . ?
C01B C01E C00T 119.6(6) . . ?
C01B C01E H01K 120.2 . . ?
C00O C01F C01D 120.7(5) . . ?
C00O C01F H01F 119.6 . . ?
C01D C01F H01F 119.6 . . ?
C012 C01G H01G 109.5 . . ?
C012 C01G H01H 109.5 . . ?
C012 C01G H01I 109.5 . . ?
H01G C01G H01H 109.5 . . ?
H01G C01G H01I 109.5 . . ?
H01H C01G H01I 109.5 . . ?
C019 C01H H01L 109.5 . . ?
C019 C01H H01M 109.5 . . ?
C019 C01H H01N 109.5 . . ?
H01L C01H H01M 109.5 . . ?
H01L C01H H01N 109.5 . . ?
H01M C01H H01N 109.5 . . ?
O00A C01I H01O 109.5 . . ?
O00A C01I H01P 109.5 . . ?
O00A C01I H01Q 109.5 . . ?
H01O C01I H01P 109.5 . . ?
H01O C01I H01Q 109.5 . . ?
H01P C01I H01Q 109.5 . . ?

loop_
_geom_bond_atom_site_label_1
_geom_bond_atom_site_label_2
_geom_bond_distance
_geom_bond_site_symmetry_2
_geom_bond_publ_flag
S01 O003 1.444(4) . ?
S01 O005 1.433(4) . ?
S01 C00L 1.765(5) . ?
S01 C00N 1.721(5) . ?
S02 O006 1.442(4) . ?
S02 O009 1.431(4) . ?
S02 C00F 1.727(5) . ?
S02 C00G 1.749(5) . ?
O004 C00W 1.364(6) . ?
O004 C01C 1.415(7) . ?
N007 H007 0.8600 . ?
N007 C00C 1.378(6) . ?
N007 C00E 1.360(6) . ?
N008 H008 0.8600 . ?
N008 C00H 1.372(6) . ?
N008 C00S 1.381(6) . ?
O00A C00T 1.362(6) . ?
O00A C01I 1.410(8) . ?
C00B C00F 1.427(7) . ?
C00B C00K 1.399(7) . ?
C00B C00S 1.396(6) . ?
C00C C00I 1.403(6) . ?
C00C C00P 1.382(7) . ?
C00D H00D 0.9300 . ?
C00D C00M 1.374(8) . ?
C00D C00T 1.371(8) . ?
C00E C00N 1.396(7) . ?
C00E C00O 1.465(7) . ?
C00F C00H 1.394(7) . ?
C00G C00Q 1.388(7) . ?
C00G C00Z 1.377(7) . ?
C00H C00J 1.462(7) . ?
C00I C00N 1.443(7) . ?
C00I C00U 1.397(7) . ?
C00J C00M 1.378(7) . ?
C00J C01B 1.382(7) . ?
C00K H00K 0.9300 . ?
C00K C00X 1.373(7) . ?
C00L C00R 1.371(7) . ?
C00L C018 1.389(7) . ?
C00M H00M 0.9300 . ?
C00O C013 1.372(7) . ?
C00O C01F 1.375(7) . ?
C00P H00P 0.9300 . ?
C00P C010 1.358(8) . ?
C00Q H00Q 0.9300 . ?
C00Q C015 1.367(9) . ?
C00R H00R 0.9300 . ?
C00R C00V 1.373(8) . ?
C00S C00Y 1.383(7) . ?
C00T C01E 1.377(8) . ?
C00U H00U 0.9300 . ?
C00U C011 1.357(8) . ?
C00V H00V 0.9300 . ?
C00V C012 1.376(8) . ?
C00W C01A 1.351(7) . ?
C00W C01D 1.373(7) . ?
C00X H00X 0.9300 . ?
C00X C016 1.384(8) . ?
C00Y H00Y 0.9300 . ?
C00Y C016 1.380(8) . ?
C00Z H00Z 0.9300 . ?
C00Z C014 1.383(8) . ?
C010 H010 0.9300 . ?
C010 C011 1.400(8) . ?
C011 H011 0.9300 . ?
C012 C017 1.380(9) . ?
C012 C01G 1.499(9) . ?
C013 H013 0.9300 . ?
C013 C01A 1.383(8) . ?
C014 H014 0.9300 . ?
C014 C019 1.382(9) . ?
C015 H015 0.9300 . ?
C015 C019 1.357(10) . ?
C016 H016 0.9300 . ?
C017 H017 0.9300 . ?
C017 C018 1.361(8) . ?
C018 H018 0.9300 . ?
C019 C01H 1.509(9) . ?
C01A H01A 0.9300 . ?
C01B H01J 0.9300 . ?
C01B C01E 1.363(9) . ?
C01C H01B 0.9600 . ?
C01C H01C 0.9600 . ?
C01C H01D 0.9600 . ?
C01D H01E 0.9300 . ?
C01D C01F 1.380(8) . ?
C01E H01K 0.9300 . ?
C01F H01F 0.9300 . ?
C01G H01G 0.9600 . ?
C01G H01H 0.9600 . ?
C01G H01I 0.9600 . ?
C01H H01L 0.9600 . ?
C01H H01M 0.9600 . ?
C01H H01N 0.9600 . ?
C01I H01O 0.9600 . ?
C01I H01P 0.9600 . ?
C01I H01Q 0.9600 . ?

loop_
_geom_torsion_atom_site_label_1
_geom_torsion_atom_site_label_2
_geom_torsion_atom_site_label_3
_geom_torsion_atom_site_label_4
_geom_torsion
_geom_torsion_site_symmetry_1
_geom_torsion_site_symmetry_2
_geom_torsion_site_symmetry_3
_geom_torsion_site_symmetry_4
_geom_torsion_publ_flag
S01 C00L C00R C00V -179.2(4) . . . . ?
S01 C00L C018 C017 179.5(4) . . . . ?
S02 C00F C00H N008 -165.5(3) . . . . ?
S02 C00F C00H C00J 16.3(8) . . . . ?
S02 C00G C00Q C015 179.2(4) . . . . ?
S02 C00G C00Z C014 -178.7(4) . . . . ?
O003 S01 C00L C00R 22.0(5) . . . . ?
O003 S01 C00L C018 -158.4(4) . . . . ?
O003 S01 C00N C00E 153.8(4) . . . . ?
O003 S01 C00N C00I -40.5(5) . . . . ?
O004 C00W C01A C013 -179.1(6) . . . . ?
O004 C00W C01D C01F 178.9(5) . . . . ?
O005 S01 C00L C00R 151.0(4) . . . . ?
O005 S01 C00L C018 -29.4(5) . . . . ?
O005 S01 C00N C00E 23.0(5) . . . . ?
O005 S01 C00N C00I -171.2(4) . . . . ?
O006 S02 C00F C00B 39.1(5) . . . . ?
O006 S02 C00F C00H -157.3(4) . . . . ?
O006 S02 C00G C00Q 157.3(4) . . . . ?
O006 S02 C00G C00Z -24.6(4) . . . . ?
N007 C00C C00I C00N 0.3(5) . . . . ?
N007 C00C C00I C00U 178.4(5) . . . . ?
N007 C00C C00P C010 -178.1(5) . . . . ?
N007 C00E C00N S01 167.8(4) . . . . ?
N007 C00E C00N C00I 0.1(6) . . . . ?
N007 C00E C00O C013 115.9(6) . . . . ?
N007 C00E C00O C01F -60.4(7) . . . . ?
N008 C00H C00J C00M 53.4(7) . . . . ?
N008 C00H C00J C01B -123.1(6) . . . . ?
N008 C00S C00Y C016 176.7(5) . . . . ?
O009 S02 C00F C00B 169.8(4) . . . . ?
O009 S02 C00F C00H -26.6(5) . . . . ?
O009 S02 C00G C00Q 29.1(5) . . . . ?
O009 S02 C00G C00Z -152.8(4) . . . . ?
O00A C00T C01E C01B -179.0(6) . . . . ?
C00B C00F C00H N008 0.3(6) . . . . ?
C00B C00F C00H C00J -177.9(5) . . . . ?
C00B C00K C00X C016 -1.2(9) . . . . ?
C00B C00S C00Y C016 -1.8(8) . . . . ?
C00C N007 C00E C00N 0.1(6) . . . . ?
C00C N007 C00E C00O -176.5(4) . . . . ?
C00C C00I C00N S01 -168.3(4) . . . . ?
C00C C00I C00N C00E -0.3(5) . . . . ?
C00C C00I C00U C011 0.5(8) . . . . ?
C00C C00P C010 C011 -0.5(9) . . . . ?
C00D C00T C01E C01B -1.1(9) . . . . ?
C00E N007 C00C C00I -0.3(6) . . . . ?
C00E N007 C00C C00P 178.1(5) . . . . ?
C00E C00O C013 C01A -177.3(6) . . . . ?
C00E C00O C01F C01D 177.1(5) . . . . ?
C00F S02 C00G C00Q -88.5(4) . . . . ?
C00F S02 C00G C00Z 89.6(4) . . . . ?
C00F C00B C00K C00X -178.6(5) . . . . ?
C00F C00B C00S N008 1.1(5) . . . . ?
C00F C00B C00S C00Y 179.8(5) . . . . ?
C00F C00H C00J C00M -128.6(6) . . . . ?
C00F C00H C00J C01B 55.0(9) . . . . ?
C00G S02 C00F C00B -74.5(5) . . . . ?
C00G S02 C00F C00H 89.1(5) . . . . ?
C00G C00Q C015 C019 -0.5(9) . . . . ?
C00G C00Z C014 C019 -0.4(9) . . . . ?
C00H N008 C00S C00B -0.9(5) . . . . ?
C00H N008 C00S C00Y -179.5(5) . . . . ?
C00H C00J C00M C00D -178.5(5) . . . . ?
C00H C00J C01B C01E 178.0(6) . . . . ?
C00I C00C C00P C010 0.1(8) . . . . ?
C00I C00U C011 C010 -0.9(9) . . . . ?
C00J C01B C01E C00T 0.0(11) . . . . ?
C00K C00B C00F S02 -14.1(8) . . . . ?
C00K C00B C00F C00H 180.0(6) . . . . ?
C00K C00B C00S N008 -179.6(4) . . . . ?
C00K C00B C00S C00Y -0.9(7) . . . . ?
C00K C00X C016 C00Y -1.5(9) . . . . ?
C00L S01 C00N C00E -92.5(5) . . . . ?
C00L S01 C00N C00I 73.3(4) . . . . ?
C00L C00R C00V C012 -0.3(8) . . . . ?
C00M C00D C00T O00A 178.7(5) . . . . ?
C00M C00D C00T C01E 0.6(8) . . . . ?
C00M C00J C01B C01E 1.5(9) . . . . ?
C00N S01 C00L C00R -92.1(4) . . . . ?
C00N S01 C00L C018 87.5(4) . . . . ?
C00N C00E C00O C013 -59.8(8) . . . . ?
C00N C00E C00O C01F 123.9(6) . . . . ?
C00N C00I C00U C011 177.9(5) . . . . ?
C00O C00E C00N S01 -16.1(8) . . . . ?
C00O C00E C00N C00I 176.2(5) . . . . ?
C00O C013 C01A C00W -0.4(10) . . . . ?
C00P C00C C00I C00N -178.2(5) . . . . ?
C00P C00C C00I C00U -0.1(7) . . . . ?
C00P C010 C011 C00U 0.9(9) . . . . ?
C00Q C00G C00Z C014 -0.6(7) . . . . ?
C00Q C015 C019 C014 -0.5(10) . . . . ?
C00Q C015 C019 C01H -179.0(6) . . . . ?
C00R C00L C018 C017 -0.8(8) . . . . ?
C00R C00V C012 C017 -0.8(8) . . . . ?
C00R C00V C012 C01G 179.8(5) . . . . ?
C00S N008 C00H C00F 0.4(6) . . . . ?
C00S N008 C00H C00J 178.9(4) . . . . ?
C00S C00B C00F S02 165.1(4) . . . . ?
C00S C00B C00F C00H -0.9(5) . . . . ?
C00S C00B C00K C00X 2.3(7) . . . . ?
C00S C00Y C016 C00X 2.9(8) . . . . ?
C00T C00D C00M C00J 1.0(8) . . . . ?
C00U C00I C00N S01 14.1(8) . . . . ?
C00U C00I C00N C00E -177.8(6) . . . . ?
C00V C012 C017 C018 1.1(9) . . . . ?
C00W C01D C01F C00O 0.7(9) . . . . ?
C00Z C00G C00Q C015 1.1(8) . . . . ?
C00Z C014 C019 C015 0.9(9) . . . . ?
C00Z C014 C019 C01H 179.4(6) . . . . ?
C012 C017 C018 C00L -0.3(9) . . . . ?
C013 C00O C01F C01D 0.7(8) . . . . ?
C018 C00L C00R C00V 1.1(7) . . . . ?
C01A C00W C01D C01F -1.9(9) . . . . ?
C01B C00J C00M C00D -1.9(7) . . . . ?
C01C O004 C00W C01A -9.8(8) . . . . ?
C01C O004 C00W C01D 169.4(5) . . . . ?
C01D C00W C01A C013 1.8(9) . . . . ?
C01F C00O C013 C01A -0.8(9) . . . . ?
C01G C012 C017 C018 -179.5(6) . . . . ?
C01I O00A C00T C00D -171.8(6) . . . . ?
C01I O00A C00T C01E 6.2(9) . . . . ?
